data_1536475
loop_
_publ_author_name
'Do Jung-Hwan'
'Kanatzidis, M.'

_publ_section_title
;
 The noncentrosymmetric chain compounds, A3 M2 As Se11 (A = K, Rb, Cs; M =
 Nb, Ta)
;
_journal_name_full 'Journal of Alloys Compd.'
_journal_page_first 41
_journal_page_last 49
_journal_volume 381
_journal_year 2004
_chemical_formula_sum 'As Cs3 Nb2 Se11'
_chemical_name_systematic 'Cs3 ((Nb2 Se2) (Se2)3 (As Se3))'
_space_group_IT_number 9
_symmetry_space_group_name_Hall 'C -2yc'
_symmetry_space_group_name_H-M 'C 1 c 1'
_cell_angle_alpha 90
_cell_angle_beta 98.367
_cell_angle_gamma 90
_cell_formula_units_Z 4
_cell_length_a 15.254
_cell_length_b 13.748
_cell_length_c 10.187
_cell_volume 2113.598
_citation_journal_id_ASTM JALCEU
_cod_data_source_file DoJung-Hwan_JALCEU_2004_1321.cif
_cod_data_source_block As1Cs3Nb2Se11
_cod_original_formula_sum 'As1 Cs3 Nb2 Se11'
_cod_database_code 1536475

loop_
_symmetry_equiv_pos_as_xyz
x,y,z
x,-y,z+1/2
x+1/2,y+1/2,z
x+1/2,-y+1/2,z+1/2

loop_
_atom_site_label
_atom_site_type_symbol
_atom_site_fract_x
_atom_site_fract_y
_atom_site_fract_z
_atom_site_occupancy
_atom_site_U_iso_or_equiv
Se9 Se-1 -0.06251 0.75577 0.37021 1 0.0
Se6 Se-1 0.20229 0.6922 0.48035 1 0.0
Se8 Se-1 -0.09225 1.04173 0.42424 1 0.0
Se7 Se-2 0.01014 0.8198 0.73047 1 0.0
Se11 Se-2 0.24446 0.91266 0.72562 1 0.0
Se5 Se-2 0.50851 1.11038 -0.09102 1 0.0
Se2 Se-1 -0.0217 0.66996 0.18818 1 0.0
Se1 Se-1 0.31729 0.78909 0.41498 1 0.0
Nb1 Nb+5 -0.00663 1.20268 0.48385 1 0.0
Nb2 Nb+5 0.31138 0.76978 0.66998 1 0.0
Cs1 Cs+1 0.11283 0.9317 0.39636 1 0.0
As1 As+3 0.57903 0.83507 0.22361 1 0.0
Se3 Se-1 -0.08546 0.90362 0.14247 1 0.0
Cs2 Cs+1 0.72164 1.07606 0.15443 1 0.0
Se4 Se-2 0.72845 0.83603 0.32862 1 0.0
Se10 Se-2 0.14049 0.83306 0.06611 1 0.0
Cs3 Cs+1 0.36494 0.92394 0.069 1 0.0
